data_7218356
loop_
_publ_author_name
'Zhou, Wanli'
'Zhang, Zheyu'
'Peng, Jun'
'Wang, Xiang'
'Shi, Zhenyu'
'Li, Guangzhe'

_publ_section_title
;
 A series of hybrids with a framework constructed from
 {--SiW11--Ln--SiW11--}nchains and {Cu/bimpy} ribbons
;
_journal_issue 47
_journal_name_full CrystEngComm
_journal_page_first 10893
_journal_paper_doi 10.1039/C4CE01409J
_journal_volume 16
_journal_year 2014
_chemical_formula_moiety 'C44 H36 Cu5 Ho2 N20 O88 Si2 W22'
_chemical_formula_sum 'C44 H70 Cu5 Ho2 N20 O95 Si2 W22'
_chemical_formula_weight 7147.64
_chemical_name_systematic
; 
 ? 
;
_space_group_IT_number 2
_symmetry_cell_setting triclinic
_symmetry_space_group_name_Hall '-P 1'
_symmetry_space_group_name_H-M 'P -1'
_atom_sites_solution_hydrogens geom
_atom_sites_solution_primary direct
_atom_sites_solution_secondary difmap
_audit_creation_method SHELXL-97
_cell_angle_alpha 94.768(2)
_cell_angle_beta 100.812(2)
_cell_angle_gamma 114.139(2)
_cell_formula_units_Z 1
_cell_length_a 11.4580(16)
_cell_length_b 12.2630(18)
_cell_length_c 24.833(4)
_cell_measurement_reflns_used 22381
_cell_measurement_temperature 293(2)
_cell_measurement_theta_max 28.41
_cell_measurement_theta_min 0.85
_cell_volume 3077.5(8)
_computing_cell_refinement CrysAlis
_computing_data_collection 'CrysAlis (Oxford Diffraction,2006)'
_computing_data_reduction CrysAlis
_computing_molecular_graphics 'Bruker SHELXTL'
_computing_publication_material 'Bruker SHELXTL'
_computing_structure_refinement 'SHELXL-97 (Sheldrick, 1997)'
_computing_structure_solution 'SHELXS-97 (Sheldrick, 1990)'
_diffrn_ambient_temperature 293(2)
_diffrn_measured_fraction_theta_full 0.984
_diffrn_measured_fraction_theta_max 0.984
_diffrn_measurement_device_type 'Xcalibur, Ruby, Gemini ultra'
_diffrn_measurement_method '\w scan'
_diffrn_radiation_monochromator graphite
_diffrn_radiation_source 'fine-focus sealed tube'
_diffrn_radiation_type MoK\a
_diffrn_radiation_wavelength 0.71069
_diffrn_reflns_av_R_equivalents 0.0448
_diffrn_reflns_av_sigmaI/netI 0.0968
_diffrn_reflns_limit_h_max 8
_diffrn_reflns_limit_h_min -15
_diffrn_reflns_limit_k_max 16
_diffrn_reflns_limit_k_min -16
_diffrn_reflns_limit_l_max 33
_diffrn_reflns_limit_l_min -33
_diffrn_reflns_number 22381
_diffrn_reflns_theta_full 28.41
_diffrn_reflns_theta_max 28.41
_diffrn_reflns_theta_min 0.85
_exptl_absorpt_coefficient_mu 22.705
_exptl_absorpt_correction_T_max 0.003
_exptl_absorpt_correction_T_min 0.000
_exptl_absorpt_correction_type multi-scan
_exptl_absorpt_process_details 'SADABS, Sheldrick, 1996'
_exptl_crystal_colour blue
_exptl_crystal_density_diffrn 3.857
_exptl_crystal_density_method 'not measured'
_exptl_crystal_description block
_exptl_crystal_F_000 3169
_exptl_crystal_size_max 0.40
_exptl_crystal_size_mid 0.30
_exptl_crystal_size_min 0.25
_refine_diff_density_max 3.702
_refine_diff_density_min -3.986
_refine_diff_density_rms 0.588
_refine_ls_extinction_method none
_refine_ls_goodness_of_fit_ref 1.025
_refine_ls_hydrogen_treatment constr
_refine_ls_matrix_type full
_refine_ls_number_parameters 893
_refine_ls_number_reflns 15242
_refine_ls_number_restraints 162
_refine_ls_restrained_S_all 1.021
_refine_ls_R_factor_all 0.0904
_refine_ls_R_factor_gt 0.0586
_refine_ls_shift/su_max 0.005
_refine_ls_shift/su_mean 0.000
_refine_ls_structure_factor_coef Fsqd
_refine_ls_weighting_details 'calc w=1/[\s^2^(Fo^2^)+(0.0776P)^2^+52.5738P] where P=(Fo^2^+2Fc^2^)/3'
_refine_ls_weighting_scheme calc
_refine_ls_wR_factor_gt 0.1436
_refine_ls_wR_factor_ref 0.1669
_reflns_number_gt 10876
_reflns_number_total 15242
_reflns_threshold_expression >2sigma(I)
_cod_data_source_file c4ce01409j2.cif
_cod_data_source_block ho
_cod_depositor_comments 'Adding full bibliography for 7218354--7218358.cif.'
_cod_database_code 7218356

loop_
_symmetry_equiv_pos_as_xyz
'x, y, z'
'-x, -y, -z'

loop_
_atom_site_label
_atom_site_type_symbol
_atom_site_fract_x
_atom_site_fract_y
_atom_site_fract_z
_atom_site_U_iso_or_equiv
_atom_site_adp_type
_atom_site_occupancy
_atom_site_symmetry_multiplicity
_atom_site_calc_flag
_atom_site_refinement_flags
_atom_site_disorder_assembly
_atom_site_disorder_group
W1 W 0.15564(7) 0.02771(6) 0.74267(3) 0.01139(15) Uani 1 1 d . . .
W2 W 0.16963(7) 0.14340(6) 0.62805(3) 0.00960(14) Uani 1 1 d . . .
W3 W 0.30133(7) 0.54583(6) 0.73210(3) 0.01295(15) Uani 1 1 d . . .
W4 W 0.08201(7) 0.40217(6) 0.60925(3) 0.01158(15) Uani 1 1 d . . .
W5 W -0.18067(7) 0.09836(6) 0.60226(3) 0.01032(15) Uani 1 1 d . . .
W6 W -0.20050(8) -0.03388(6) 0.71634(3) 0.01399(16) Uani 1 1 d . . .
W7 W 0.03075(8) 0.14203(7) 0.85140(3) 0.01616(17) Uani 1 1 d . . .
W8 W -0.03071(8) 0.38679(7) 0.84094(3) 0.01535(16) Uani 1 1 d . . .
W9 W -0.01964(7) 0.51217(6) 0.71056(3) 0.01252(15) Uani 1 1 d . . .
W10 W 0.28413(8) 0.41494(7) 0.85742(3) 0.01692(17) Uani 1 1 d . . .
W11 W -0.27436(7) 0.20435(6) 0.70821(3) 0.01078(15) Uani 1 1 d . . .
Cu1 Cu 0.2850(2) -0.20152(18) 0.74284(9) 0.0126(4) Uani 1 1 d . . .
Cu2 Cu -0.3266(2) -0.1393(2) 0.47334(9) 0.0137(4) Uani 1 1 d . . .
Cu3 Cu 1.0000 0.0000 1.0000 0.0332(9) Uani 1 2 d S . .
Ho1 Ho 0.47150(10) 0.32030(9) 0.75224(4) 0.0201(2) Uani 0.95 1 d P . .
Ho1' Ho 0.374(2) 0.2916(16) 0.7499(7) 0.018(3) Uani 0.05 1 d PU . .
Si1 Si 0.0571(5) 0.2600(4) 0.72797(18) 0.0063(8) Uani 1 1 d . . .
O1 O 0.1549(13) -0.1108(11) 0.7541(5) 0.016(3) Uani 1 1 d . . .
O2 O 0.1821(12) 0.0825(10) 0.5631(5) 0.010(2) Uani 1 1 d U . .
O3 O 0.4218(14) 0.6918(12) 0.7408(6) 0.021(3) Uani 1 1 d . . .
O4 O 0.0788(16) 0.4327(13) 0.5443(5) 0.027(3) Uani 1 1 d . . .
O5 O -0.2670(14) 0.0351(11) 0.5347(5) 0.020(3) Uani 1 1 d . . .
O6 O -0.2974(15) -0.1756(13) 0.7214(7) 0.030(4) Uani 1 1 d . . .
O7 O 0.0098(16) 0.0543(14) 0.9030(6) 0.028(4) Uani 1 1 d . . .
O8 O -0.1079(16) 0.4422(15) 0.8821(6) 0.034(4) Uani 1 1 d . . .
O9 O -0.0918(13) 0.6088(12) 0.7093(6) 0.017(3) Uani 1 1 d . . .
O10 O 0.4070(16) 0.5068(14) 0.9144(6) 0.031(4) Uani 1 1 d . . .
O11 O 0.5756(12) 0.2100(11) 0.7112(5) 0.013(3) Uani 1 1 d U . .
O12 O 0.0952(11) 0.3884(10) 0.7058(5) 0.009(2) Uani 1 1 d . . .
O13 O -0.0870(12) 0.2605(10) 0.5950(5) 0.012(2) Uani 1 1 d U . .
O14 O 0.1555(14) 0.2900(11) 0.6106(6) 0.019(3) Uani 1 1 d . . .
O15 O -0.0325(13) 0.0746(11) 0.6072(6) 0.020(3) Uani 1 1 d . . .
O16 O -0.0061(13) 0.4924(11) 0.6351(5) 0.016(3) Uani 1 1 d . . .
O17 O -0.2509(13) -0.0438(10) 0.6375(5) 0.015(3) Uani 1 1 d U . .
O18 O 0.1406(12) 0.0031(10) 0.6631(5) 0.010(2) Uani 1 1 d . . .
O19 O 0.3391(13) 0.2231(11) 0.6589(5) 0.016(3) Uani 1 1 d . . .
O20 O 0.1619(14) 0.6179(10) 0.7318(5) 0.017(3) Uani 1 1 d . . .
O21 O 0.3854(13) 0.4538(11) 0.7256(6) 0.017(3) Uani 1 1 d . . .
O22 O 0.3313(13) 0.1185(12) 0.7599(5) 0.019(3) Uani 1 1 d . . .
O23 O 0.3597(14) 0.3482(12) 0.8206(6) 0.022(3) Uani 1 1 d . . .
O24 O 0.2866(14) 0.5236(12) 0.8051(6) 0.021(3) Uani 1 1 d U . .
O25 O 0.1440(13) 0.4636(12) 0.8780(6) 0.019(3) Uani 1 1 d . . .
O26 O -0.0057(12) 0.4871(11) 0.7882(5) 0.015(3) Uani 1 1 d U . .
O27 O -0.0487(14) 0.2409(12) 0.8731(6) 0.019(3) Uani 1 1 d . . .
O28 O 0.1253(14) 0.0830(11) 0.8102(5) 0.019(3) Uani 1 1 d . . .
O29 O -0.0453(14) -0.0407(12) 0.7158(6) 0.020(3) Uani 1 1 d . . .
O30 O -0.1768(13) 0.3618(10) 0.6921(5) 0.014(3) Uani 1 1 d . . .
O31 O -0.1212(13) 0.0440(11) 0.7936(5) 0.017(3) Uani 1 1 d U . .
O32 O -0.3202(13) 0.0458(11) 0.7221(5) 0.015(3) Uani 1 1 d U . .
O33 O 0.1990(16) 0.2719(13) 0.8901(6) 0.030(3) Uani 1 1 d . . .
O34 O -0.3094(13) 0.1461(11) 0.6288(5) 0.016(3) Uani 1 1 d . . .
O35 O 0.2443(14) 0.5252(11) 0.6516(6) 0.022(3) Uani 1 1 d . . .
O36 O -0.1840(13) 0.2677(11) 0.7809(5) 0.017(3) Uani 1 1 d . . .
O37 O 0.0795(12) 0.2900(10) 0.7963(5) 0.011(2) Uani 1 1 d U . .
O38 O 0.1459(13) 0.1955(11) 0.7120(5) 0.013(3) Uani 1 1 d U . .
O39 O -0.0999(12) 0.1682(10) 0.6997(5) 0.012(2) Uani 1 1 d . . .
O1W O 0.660(2) 0.4937(17) 0.8142(9) 0.075(7) Uani 1 1 d . . .
O2W O 0.6045(16) 0.4468(14) 0.6896(7) 0.034(4) Uani 1 1 d . . .
O3W O 0.5829(18) 0.2644(17) 0.8325(7) 0.044(5) Uani 1 1 d . . .
O4W O 0.4444(14) -0.0379(11) 0.7526(7) 0.027(3) Uani 1 1 d . . .
O5W O -0.4240(14) -0.0907(14) 0.4105(6) 0.027(3) Uani 1 1 d . . .
O6W O 0.387(4) 0.122(5) 0.9010(16) 0.075(15) Uani 0.50 1 d P . .
O7W O 0.5241(19) 0.6041(17) 0.6391(9) 0.057(6) Uani 1 1 d . . .
O8W O 0.672(3) 0.085(3) 0.8574(12) 0.093(9) Uani 1 1 d . . .
O9W O 0.842(3) 0.714(3) 0.8007(13) 0.029(7) Uani 0.50 1 d PU . .
O10W O 0.600(6) 0.393(5) 0.937(2) 0.10(2) Uani 0.50 1 d P . .
N1 N 0.3293(17) -0.1952(14) 0.8238(6) 0.017(3) Uani 1 1 d . . .
N2 N 0.602(2) -0.1907(17) 0.9299(10) 0.042(6) Uani 1 1 d . . .
N3 N 0.8121(19) -0.1220(18) 0.9669(8) 0.030(4) Uani 1 1 d . . .
N4 N 0.184(2) -0.1978(18) 0.9419(7) 0.029(5) Uani 1 1 d . . .
N5 N 0.0608(19) -0.1242(17) 0.9785(8) 0.030(4) Uani 1 1 d U . .
N6 N 0.2343(15) -0.2129(13) 0.6603(6) 0.013(3) Uani 1 1 d U . .
N7 N -0.0654(15) -0.2464(12) 0.5636(6) 0.011(3) Uani 1 1 d . . .
N8 N -0.2274(17) -0.2117(14) 0.5200(6) 0.017(3) Uani 1 1 d . . .
N9 N 0.3423(15) -0.2501(14) 0.5319(7) 0.017(3) Uani 1 1 d U . .
N10 N 0.5064(18) -0.2203(16) 0.4960(7) 0.024(4) Uani 1 1 d . . .
C1 C 0.448(2) -0.1892(18) 0.8509(8) 0.023(4) Uani 1 1 d . . .
H1 H 0.5105 -0.1801 0.8305 0.027 Uiso 1 1 calc R B .
C2 C 0.479(2) -0.1955(17) 0.9044(9) 0.023(4) Uani 1 1 d . . .
C3 C 0.392(2) -0.2020(17) 0.9389(8) 0.020(4) Uani 1 1 d U . .
H3 H 0.4118 -0.2057 0.9766 0.024 Uiso 1 1 calc R B .
C4 C 0.273(2) -0.2025(19) 0.9116(9) 0.025(5) Uani 1 1 d . . .
C5 C 0.240(2) -0.2063(18) 0.8560(8) 0.024(5) Uani 1 1 d . . .
H5 H 0.1556 -0.2166 0.8391 0.028 Uiso 1 1 calc R B .
C6 C 0.469(2) -0.177(2) 0.5348(9) 0.025(5) Uani 1 1 d . . .
H6 H 0.5211 -0.1060 0.5607 0.030 Uiso 1 1 calc R . .
C7 C 0.715(4) -0.107(3) 0.9462(15) 0.069(9) Uani 1 1 d U B .
H7 H 0.7269 -0.0288 0.9425 0.083 Uiso 1 1 calc R A 1
C8 C 0.304(3) -0.3439(19) 0.4904(10) 0.036(6) Uani 1 1 d . . .
H8 H 0.2237 -0.4124 0.4810 0.043 Uiso 1 1 calc R . .
C9 C 0.140(3) -0.267(3) 0.9825(11) 0.046(7) Uiso 1 1 d . . .
H9 H 0.1564 -0.3319 0.9925 0.055 Uiso 1 1 calc R . .
C10 C 0.070(4) -0.218(3) 1.0035(15) 0.071(10) Uani 1 1 d U . .
H10 H 0.0314 -0.2447 1.0325 0.085 Uiso 1 1 calc R . .
C11 C 0.136(2) -0.1135(19) 0.9416(9) 0.029(5) Uani 1 1 d U . .
H11 H 0.1531 -0.0552 0.9188 0.035 Uiso 1 1 calc R . .
C12 C 0.313(2) -0.2191(17) 0.6262(8) 0.017(4) Uani 1 1 d . . .
H12 H 0.3986 -0.2099 0.6402 0.021 Uiso 1 1 calc R . .
C13 C 0.2603(19) -0.2393(15) 0.5716(8) 0.016(4) Uani 1 1 d U . .
C14 C 0.138(2) -0.2426(18) 0.5462(8) 0.020(4) Uani 1 1 d U . .
H14 H 0.1098 -0.2466 0.5081 0.024 Uiso 1 1 calc R . .
C15 C 0.064(2) -0.2395(16) 0.5833(8) 0.018(4) Uani 1 1 d . . .
C16 C 0.1088(19) -0.2298(14) 0.6386(8) 0.017(4) Uani 1 1 d . . .
H16 H 0.0531 -0.2348 0.6621 0.020 Uiso 1 1 calc R . .
C17 C -0.105(2) -0.1876(17) 0.5256(8) 0.020(4) Uani 1 1 d U . .
H17 H -0.0506 -0.1364 0.5060 0.024 Uiso 1 1 calc R . .
C18 C -0.168(3) -0.310(2) 0.5853(10) 0.040(6) Uani 1 1 d . . .
H18 H -0.1695 -0.3561 0.6133 0.048 Uiso 1 1 calc R . .
C19 C -0.270(3) -0.290(2) 0.5558(10) 0.044(7) Uani 1 1 d . . .
H19 H -0.3558 -0.3245 0.5597 0.053 Uiso 1 1 calc R . .
C20 C 0.761(5) -0.214(4) 0.9909(19) 0.034(11) Uani 0.50 1 d P B 1
H20 H 0.8064 -0.2422 1.0166 0.041 Uiso 0.50 1 calc PR B 1
C20' C 0.792(10) -0.201(8) 0.914(4) 0.11(3) Uani 0.50 1 d PU B 2
H20' H 0.8549 -0.2125 0.8982 0.130 Uiso 0.50 1 calc PR B 2
C21 C 0.635(6) -0.258(5) 0.973(2) 0.043(12) Uani 0.50 1 d PU B 1
H21 H 0.5739 -0.3218 0.9849 0.051 Uiso 0.50 1 calc PR B 1
C21' C 0.648(6) -0.257(6) 0.893(3) 0.055(15) Uani 0.50 1 d PU B 2
H21' H 0.5975 -0.3194 0.8626 0.066 Uiso 0.50 1 calc PR B 2
C22 C 0.407(2) -0.320(2) 0.4640(11) 0.044(7) Uani 1 1 d . . .
H22 H 0.4061 -0.3644 0.4315 0.053 Uiso 1 1 calc R . .

loop_
_atom_site_aniso_label
_atom_site_aniso_U_11
_atom_site_aniso_U_22
_atom_site_aniso_U_33
_atom_site_aniso_U_23
_atom_site_aniso_U_13
_atom_site_aniso_U_12
W1 0.0144(4) 0.0102(3) 0.0120(3) 0.0011(3) 0.0028(3) 0.0080(3)
W2 0.0091(4) 0.0111(3) 0.0086(3) -0.0005(2) 0.0033(3) 0.0043(3)
W3 0.0105(4) 0.0081(3) 0.0184(4) -0.0018(3) 0.0024(3) 0.0034(3)
W4 0.0141(4) 0.0094(3) 0.0100(3) 0.0007(2) 0.0018(3) 0.0046(3)
W5 0.0080(4) 0.0099(3) 0.0099(3) -0.0038(2) -0.0002(3) 0.0028(3)
W6 0.0121(4) 0.0100(3) 0.0203(4) 0.0039(3) 0.0065(3) 0.0039(3)
W7 0.0230(4) 0.0224(4) 0.0104(3) 0.0050(3) 0.0072(3) 0.0152(3)
W8 0.0193(4) 0.0192(4) 0.0107(3) -0.0005(3) 0.0039(3) 0.0119(3)
W9 0.0103(4) 0.0087(3) 0.0179(4) 0.0007(3) 0.0024(3) 0.0042(3)
W10 0.0176(4) 0.0209(4) 0.0111(4) -0.0036(3) -0.0010(3) 0.0103(3)
W11 0.0079(4) 0.0112(3) 0.0141(3) 0.0014(3) 0.0040(3) 0.0046(3)
Cu1 0.0155(12) 0.0091(9) 0.0115(10) 0.0002(8) 0.0034(8) 0.0038(9)
Cu2 0.0113(12) 0.0173(11) 0.0129(11) -0.0005(8) 0.0042(8) 0.0066(9)
Cu3 0.014(2) 0.041(2) 0.037(2) -0.0140(18) 0.0023(16) 0.0108(17)
Ho1 0.0201(6) 0.0188(4) 0.0217(5) -0.0011(4) 0.0033(4) 0.0104(4)
Ho1' 0.017(4) 0.018(4) 0.018(4) 0.0029(12) 0.0048(13) 0.0078(18)
Si1 0.007(2) 0.0050(19) 0.005(2) 0.0010(16) 0.0029(17) 0.0003(17)
O1 0.021(8) 0.019(6) 0.016(7) 0.003(5) 0.007(5) 0.015(6)
O2 0.010(3) 0.011(2) 0.010(3) 0.0019(11) 0.0032(11) 0.0042(14)
O3 0.014(8) 0.029(8) 0.021(7) 0.003(6) 0.002(6) 0.011(6)
O4 0.038(10) 0.036(8) 0.010(7) -0.006(6) -0.004(6) 0.024(7)
O5 0.027(8) 0.017(7) 0.018(7) 0.009(5) 0.001(6) 0.013(6)
O6 0.021(9) 0.020(7) 0.047(10) 0.010(7) 0.012(7) 0.006(6)
O7 0.046(11) 0.036(9) 0.019(8) 0.013(6) 0.010(7) 0.030(8)
O8 0.034(10) 0.045(10) 0.023(8) -0.010(7) -0.002(7) 0.023(8)
O9 0.007(7) 0.023(7) 0.024(7) 0.009(6) 0.010(5) 0.006(5)
O10 0.041(10) 0.035(8) 0.011(7) -0.011(6) -0.008(6) 0.020(8)
O11 0.002(5) 0.017(5) 0.018(6) 0.003(4) 0.004(4) 0.001(4)
O12 0.002(6) 0.008(5) 0.016(6) 0.001(5) 0.002(5) 0.001(5)
O13 0.011(3) 0.012(3) 0.012(3) 0.0019(11) 0.0034(12) 0.0046(14)
O14 0.021(8) 0.013(6) 0.024(7) -0.006(5) -0.002(6) 0.013(6)
O15 0.017(8) 0.019(7) 0.022(7) -0.003(5) 0.013(6) 0.004(6)
O16 0.016(7) 0.013(6) 0.022(7) 0.012(5) 0.013(6) 0.004(5)
O17 0.019(6) 0.005(5) 0.017(6) -0.004(4) 0.007(5) 0.000(4)
O18 0.015(7) 0.007(5) 0.011(6) 0.004(4) 0.004(5) 0.006(5)
O19 0.016(7) 0.017(6) 0.019(7) 0.002(5) 0.001(5) 0.013(6)
O20 0.028(8) 0.008(6) 0.011(6) 0.000(5) 0.011(6) 0.003(5)
O21 0.011(7) 0.015(6) 0.029(8) 0.009(5) 0.007(6) 0.009(5)
O22 0.018(8) 0.023(7) 0.021(7) 0.005(6) 0.001(6) 0.017(6)
O23 0.025(8) 0.030(8) 0.025(8) 0.009(6) 0.014(6) 0.022(7)
O24 0.024(6) 0.020(5) 0.022(5) -0.007(4) -0.004(4) 0.019(4)
O25 0.006(7) 0.021(7) 0.025(7) -0.004(6) 0.006(5) 0.001(5)
O26 0.007(6) 0.017(5) 0.020(6) -0.006(4) 0.006(4) 0.005(4)
O27 0.026(8) 0.023(7) 0.025(7) 0.017(6) 0.016(6) 0.021(6)
O28 0.021(8) 0.018(7) 0.018(7) -0.004(5) 0.003(6) 0.011(6)
O29 0.018(8) 0.020(7) 0.029(8) 0.001(6) 0.014(6) 0.012(6)
O30 0.017(7) 0.009(6) 0.021(7) 0.007(5) 0.009(5) 0.009(5)
O31 0.016(3) 0.017(3) 0.017(3) 0.0032(11) 0.0046(12) 0.0071(15)
O32 0.012(6) 0.018(5) 0.019(6) 0.013(5) 0.010(5) 0.005(4)
O33 0.033(10) 0.023(8) 0.034(9) 0.005(6) 0.006(7) 0.014(7)
O34 0.015(7) 0.019(6) 0.015(6) 0.011(5) 0.008(5) 0.007(6)
O35 0.016(8) 0.011(6) 0.028(8) -0.011(5) -0.003(6) 0.000(5)
O36 0.021(8) 0.020(7) 0.021(7) 0.012(5) 0.016(6) 0.013(6)
O37 0.015(5) 0.013(5) 0.004(4) 0.003(4) 0.004(4) 0.003(4)
O38 0.016(6) 0.019(5) 0.004(5) 0.001(4) 0.000(4) 0.010(5)
O39 0.006(6) 0.013(6) 0.016(6) 0.004(5) 0.008(5) 0.002(5)
O1W 0.079(17) 0.033(11) 0.058(14) -0.003(10) -0.023(12) -0.010(10)
O2W 0.027(9) 0.034(9) 0.058(11) 0.030(8) 0.022(8) 0.021(7)
O3W 0.037(11) 0.066(13) 0.029(10) 0.021(9) -0.001(8) 0.023(9)
O4W 0.016(8) 0.010(6) 0.052(10) -0.005(6) 0.002(7) 0.006(6)
O5W 0.019(8) 0.049(9) 0.015(7) -0.005(6) -0.007(6) 0.023(7)
O6W 0.06(3) 0.15(5) 0.04(2) 0.00(3) -0.01(2) 0.07(3)
O7W 0.044(13) 0.053(12) 0.064(14) 0.016(10) 0.033(11) 0.003(10)
O8W 0.07(2) 0.11(2) 0.12(2) 0.039(18) 0.010(16) 0.055(17)
O9W 0.036(11) 0.023(9) 0.034(10) 0.014(8) 0.022(8) 0.012(8)
O10W 0.12(5) 0.13(5) 0.08(4) 0.02(3) 0.08(4) 0.05(4)
N1 0.022(9) 0.017(8) 0.011(8) -0.002(6) 0.009(7) 0.007(7)
N2 0.022(12) 0.019(9) 0.085(18) -0.001(10) 0.006(11) 0.014(9)
N3 0.020(11) 0.045(12) 0.023(10) 0.010(8) -0.003(7) 0.017(9)
N4 0.043(13) 0.052(12) 0.023(9) 0.017(9) 0.022(9) 0.041(11)
N5 0.022(8) 0.039(8) 0.036(8) 0.007(6) 0.020(6) 0.016(6)
N6 0.012(7) 0.017(6) 0.014(6) 0.000(5) 0.000(5) 0.012(5)
N7 0.019(9) 0.011(7) 0.007(7) 0.001(5) 0.006(6) 0.010(6)
N8 0.024(10) 0.018(8) 0.009(7) 0.004(6) 0.003(6) 0.009(7)
N9 0.007(7) 0.016(6) 0.023(7) 0.002(5) 0.009(5) -0.002(5)
N10 0.022(10) 0.029(9) 0.022(9) -0.010(7) 0.002(7) 0.017(8)
C1 0.015(11) 0.030(11) 0.021(10) -0.015(8) -0.003(8) 0.014(9)
C2 0.010(10) 0.016(9) 0.039(13) -0.005(8) 0.000(9) 0.006(8)
C3 0.018(8) 0.022(7) 0.021(7) 0.009(6) 0.017(6) 0.004(6)
C4 0.024(12) 0.026(11) 0.036(12) 0.008(9) 0.015(10) 0.017(9)
C5 0.039(14) 0.026(10) 0.011(9) 0.001(8) 0.003(9) 0.020(10)
C6 0.011(11) 0.038(12) 0.023(11) 0.010(9) 0.008(8) 0.007(9)
C7 0.062(12) 0.068(12) 0.086(13) 0.001(9) 0.012(9) 0.041(9)
C8 0.050(17) 0.016(10) 0.031(13) -0.005(9) 0.022(11) 0.001(10)
C10 0.075(13) 0.078(13) 0.064(12) 0.016(9) 0.021(9) 0.035(9)
C11 0.030(9) 0.025(8) 0.028(8) 0.018(7) 0.014(7) 0.001(6)
C12 0.013(10) 0.021(9) 0.016(9) 0.006(7) 0.008(7) 0.004(8)
C13 0.019(8) 0.008(6) 0.018(7) 0.002(5) 0.015(6) -0.003(5)
C14 0.020(8) 0.027(8) 0.009(7) 0.004(6) 0.005(6) 0.004(6)
C15 0.024(11) 0.016(9) 0.015(9) -0.006(7) 0.004(8) 0.013(8)
C16 0.016(10) 0.002(7) 0.029(11) -0.003(7) 0.004(8) 0.002(7)
C17 0.020(4) 0.020(4) 0.020(4) 0.0036(12) 0.0046(14) 0.009(2)
C18 0.048(18) 0.052(16) 0.031(14) 0.021(12) 0.011(12) 0.029(14)
C19 0.054(19) 0.050(16) 0.023(13) 0.001(11) 0.001(12) 0.021(14)
C20 0.04(3) 0.02(2) 0.02(2) -0.012(18) -0.01(2) 0.02(2)
C20' 0.11(3) 0.11(3) 0.11(3) 0.015(11) 0.028(12) 0.048(16)
C21 0.043(15) 0.043(14) 0.043(15) 0.014(10) -0.004(9) 0.025(10)
C21' 0.054(18) 0.059(17) 0.054(17) 0.008(10) 0.019(10) 0.023(11)
C22 0.026(14) 0.035(13) 0.045(15) -0.021(11) 0.026(12) -0.013(10)

loop_
_atom_type_symbol
_atom_type_description
_atom_type_scat_dispersion_real
_atom_type_scat_dispersion_imag
_atom_type_scat_source
C C 0.0033 0.0016 'International Tables Vol C Tables 4.2.6.8 and 6.1.1.4'
H H 0.0000 0.0000 'International Tables Vol C Tables 4.2.6.8 and 6.1.1.4'
N N 0.0061 0.0033 'International Tables Vol C Tables 4.2.6.8 and 6.1.1.4'
O O 0.0106 0.0060 'International Tables Vol C Tables 4.2.6.8 and 6.1.1.4'
Si Si 0.0817 0.0704 'International Tables Vol C Tables 4.2.6.8 and 6.1.1.4'
Cu Cu 0.3201 1.2651 'International Tables Vol C Tables 4.2.6.8 and 6.1.1.4'
W W -0.8490 6.8722 'International Tables Vol C Tables 4.2.6.8 and 6.1.1.4'
Ho Ho -0.2175 4.6783 'International Tables Vol C Tables 4.2.6.8 and 6.1.1.4'

loop_
_geom_angle_atom_site_label_1
_geom_angle_atom_site_label_2
_geom_angle_atom_site_label_3
_geom_angle
_geom_angle_site_symmetry_1
_geom_angle_site_symmetry_3
O1 W1 O22 98.4(6) . .
O1 W1 O28 101.7(5) . .
O22 W1 O28 96.9(6) . .
O1 W1 O18 97.4(5) . .
O22 W1 O18 94.1(6) . .
O28 W1 O18 156.3(5) . .
O1 W1 O29 94.8(6) . .
O22 W1 O29 166.5(5) . .
O28 W1 O29 83.1(6) . .
O18 W1 O29 81.4(5) . .
O1 W1 O38 170.3(5) . .
O22 W1 O38 84.6(5) . .
O28 W1 O38 87.1(5) . .
O18 W1 O38 73.1(4) . .
O29 W1 O38 82.0(5) . .
O1 W1 Ho1' 135.4(6) . .
O22 W1 Ho1' 37.0(5) . .
O28 W1 Ho1' 88.5(5) . .
O18 W1 Ho1' 87.7(5) . .
O29 W1 Ho1' 129.7(5) . .
O38 W1 Ho1' 48.0(5) . .
O19 W2 O2 97.5(6) . .
O19 W2 O18 96.6(5) . .
O2 W2 O18 97.9(5) . .
O19 W2 O14 92.5(6) . .
O2 W2 O14 100.8(5) . .
O18 W2 O14 158.0(5) . .
O19 W2 O15 166.5(5) . .
O2 W2 O15 95.6(5) . .
O18 W2 O15 84.8(5) . .
O14 W2 O15 81.8(6) . .
O19 W2 O38 84.6(5) . .
O2 W2 O38 172.5(5) . .
O18 W2 O38 74.8(4) . .
O14 W2 O38 86.2(5) . .
O15 W2 O38 82.8(5) . .
O19 W2 Ho1' 39.5(5) . .
O2 W2 Ho1' 136.2(5) . .
O18 W2 Ho1' 83.4(5) . .
O14 W2 Ho1' 91.2(5) . .
O15 W2 Ho1' 127.9(5) . .
O38 W2 Ho1' 45.2(5) . .
O3 W3 O21 104.2(6) . .
O3 W3 O24 103.9(6) . .
O21 W3 O24 94.9(6) . .
O3 W3 O35 95.5(6) . .
O21 W3 O35 91.2(6) . .
O24 W3 O35 157.5(6) . .
O3 W3 O20 88.4(6) . .
O21 W3 O20 166.8(6) . .
O24 W3 O20 85.6(5) . .
O35 W3 O20 83.7(5) . .
O3 W3 O12 158.0(5) . .
O21 W3 O12 95.1(5) . .
O24 W3 O12 84.6(5) . .
O35 W3 O12 73.3(5) . .
O20 W3 O12 71.8(4) . .
O3 W3 Ho1' 122.8(6) . .
O21 W3 Ho1' 23.8(5) . .
O24 W3 Ho1' 76.3(4) . .
O35 W3 Ho1' 102.7(5) . .
O20 W3 Ho1' 146.6(5) . .
O12 W3 Ho1' 78.7(4) . .
O4 W4 O35 103.2(7) . .
O4 W4 O14 102.4(6) . .
O35 W4 O14 90.1(6) . .
O4 W4 O16 100.5(6) . .
O35 W4 O16 89.3(6) . .
O14 W4 O16 156.6(5) . .
O4 W4 O13 99.7(6) . .
O35 W4 O13 157.2(6) . .
O14 W4 O13 85.5(6) . .
O16 W4 O13 86.1(5) . .
O4 W4 O12 171.9(5) . .
O35 W4 O12 71.5(5) . .
O14 W4 O12 83.9(5) . .
O16 W4 O12 73.8(5) . .
O13 W4 O12 85.7(4) . .
O5 W5 O15 103.2(6) . .
O5 W5 O13 100.5(6) . .
O15 W5 O13 90.4(6) . .
O5 W5 O17 99.6(6) . .
O15 W5 O17 87.7(6) . .
O13 W5 O17 159.7(5) . .
O5 W5 O34 99.3(6) . .
O15 W5 O34 157.3(6) . .
O13 W5 O34 88.1(5) . .
O17 W5 O34 85.9(5) . .
O5 W5 O39 169.3(5) . .
O15 W5 O39 84.8(5) . .
O13 W5 O39 86.3(5) . .
O17 W5 O39 73.4(5) . .
O34 W5 O39 72.5(5) . .
O6 W6 O29 102.4(7) . .
O6 W6 O17 99.7(7) . .
O29 W6 O17 94.7(6) . .
O6 W6 O31 102.6(7) . .
O29 W6 O31 86.4(6) . .
O17 W6 O31 157.0(5) . .
O6 W6 O32 100.7(6) . .
O29 W6 O32 156.4(6) . .
O17 W6 O32 86.6(5) . .
O31 W6 O32 83.5(5) . .
O6 W6 O39 169.1(6) . .
O29 W6 O39 87.0(5) . .
O17 W6 O39 73.9(5) . .
O31 W6 O39 83.3(5) . .
O32 W6 O39 70.6(4) . .
O7 W7 O27 99.1(6) . .
O7 W7 O31 101.6(7) . .
O27 W7 O31 91.6(6) . .
O7 W7 O28 102.3(6) . .
O27 W7 O28 158.5(5) . .
O31 W7 O28 86.3(6) . .
O7 W7 O33 97.6(7) . .
O27 W7 O33 87.9(6) . .
O31 W7 O33 160.6(6) . .
O28 W7 O33 87.1(6) . .
O7 W7 O37 169.2(6) . .
O27 W7 O37 75.2(5) . .
O31 W7 O37 87.9(5) . .
O28 W7 O37 83.4(5) . .
O33 W7 O37 73.2(5) . .
O8 W8 O25 104.0(7) . .
O8 W8 O26 102.5(7) . .
O25 W8 O26 92.4(6) . .
O8 W8 O27 98.9(7) . .
O25 W8 O27 90.1(6) . .
O26 W8 O27 157.2(5) . .
O8 W8 O36 101.8(6) . .
O25 W8 O36 154.2(5) . .
O26 W8 O36 84.6(5) . .
O27 W8 O36 83.4(6) . .
O8 W8 O37 170.1(6) . .
O25 W8 O37 73.5(5) . .
O26 W8 O37 87.3(4) . .
O27 W8 O37 71.7(4) . .
O36 W8 O37 80.7(5) . .
O9 W9 O20 103.1(6) . .
O9 W9 O16 101.1(6) . .
O20 W9 O16 88.8(5) . .
O9 W9 O30 98.3(6) . .
O20 W9 O30 158.5(5) . .
O16 W9 O30 89.3(5) . .
O9 W9 O26 100.8(5) . .
O20 W9 O26 87.5(5) . .
O16 W9 O26 158.1(5) . .
O30 W9 O26 86.4(5) . .
O9 W9 O12 173.9(5) . .
O20 W9 O12 73.3(5) . .
O16 W9 O12 74.2(5) . .
O30 W9 O12 85.6(4) . .
O26 W9 O12 84.1(4) . .
O10 W10 O23 104.2(7) . .
O10 W10 O24 103.6(7) . .
O23 W10 O24 91.9(6) . .
O10 W10 O33 99.7(7) . .
O23 W10 O33 93.9(6) . .
O24 W10 O33 153.8(6) . .
O10 W10 O25 94.8(6) . .
O23 W10 O25 160.9(6) . .
O24 W10 O25 81.8(5) . .
O33 W10 O25 84.4(6) . .
O10 W10 O37 164.2(6) . .
O23 W10 O37 90.1(6) . .
O24 W10 O37 82.4(5) . .
O33 W10 O37 72.1(5) . .
O25 W10 O37 71.3(5) . .
O10 W10 Ho1' 117.7(6) . .
O23 W10 Ho1' 17.2(6) . .
O24 W10 Ho1' 78.6(5) . .
O33 W10 Ho1' 101.1(5) . .
O25 W10 Ho1' 145.1(5) . .
O37 W10 Ho1' 77.7(4) . .
O11 W11 O36 99.3(6) 1_455 .
O11 W11 O32 97.5(6) 1_455 .
O36 W11 O32 91.0(5) . .
O11 W11 O30 101.0(5) 1_455 .
O36 W11 O30 86.7(6) . .
O32 W11 O30 161.5(5) . .
O11 W11 O34 100.2(6) 1_455 .
O36 W11 O34 160.0(5) . .
O32 W11 O34 90.3(5) . .
O30 W11 O34 85.7(5) . .
O11 W11 O39 171.7(5) 1_455 .
O36 W11 O39 85.3(5) . .
O32 W11 O39 75.5(5) . .
O30 W11 O39 86.0(5) . .
O34 W11 O39 75.8(5) . .
N1 Cu1 N6 178.1(7) . .
N1 Cu1 O20 90.1(6) . 1_545
N6 Cu1 O20 88.2(6) . 1_545
N1 Cu1 O4W 89.3(7) . .
N6 Cu1 O4W 92.6(6) . .
O20 Cu1 O4W 164.8(5) 1_545 .
N1 Cu1 O1 89.3(6) . .
N6 Cu1 O1 90.4(5) . .
O20 Cu1 O1 103.6(5) 1_545 .
O4W Cu1 O1 91.6(5) . .
N1 Cu1 O3 84.6(6) . 1_545
N6 Cu1 O3 95.6(5) . 1_545
O20 Cu1 O3 73.6(5) 1_545 1_545
O4W Cu1 O3 91.2(5) . 1_545
O1 Cu1 O3 173.2(5) . 1_545
O2 Cu2 N10 168.4(6) 2_556 1_455
O2 Cu2 N8 87.2(6) 2_556 .
N10 Cu2 N8 96.4(7) 1_455 .
O2 Cu2 O5W 85.2(6) 2_556 .
N10 Cu2 O5W 88.9(7) 1_455 .
N8 Cu2 O5W 166.1(6) . .
O2 Cu2 O5 98.9(5) 2_556 .
N10 Cu2 O5 91.5(6) 1_455 .
N8 Cu2 O5 98.5(5) . .
O5W Cu2 O5 94.2(5) . .
N5 Cu3 N5 180.0 1_655 2_657
N5 Cu3 N3 90.4(8) 1_655 2_757
N5 Cu3 N3 89.6(8) 2_657 2_757
N5 Cu3 N3 89.6(8) 1_655 .
N5 Cu3 N3 90.4(8) 2_657 .
N3 Cu3 N3 180.000 2_757 .
Ho1' Ho1 O21 64.5(10) . .
Ho1' Ho1 O22 57.1(10) . .
O21 Ho1 O22 121.0(4) . .
Ho1' Ho1 O23 49.3(11) . .
O21 Ho1 O23 72.8(4) . .
O22 Ho1 O23 76.2(5) . .
Ho1' Ho1 O19 68.2(10) . .
O21 Ho1 O19 77.1(4) . .
O22 Ho1 O19 74.6(4) . .
O23 Ho1 O19 117.3(5) . .
Ho1' Ho1 O11 127.2(10) . .
O21 Ho1 O11 136.3(4) . .
O22 Ho1 O11 79.8(4) . .
O23 Ho1 O11 150.0(4) . .
O19 Ho1 O11 72.3(4) . .
Ho1' Ho1 O1W 129.1(12) . .
O21 Ho1 O1W 87.9(7) . .
O22 Ho1 O1W 135.8(6) . .
O23 Ho1 O1W 82.9(7) . .
O19 Ho1 O1W 148.9(6) . .
O11 Ho1 O1W 102.6(7) . .
Ho1' Ho1 O3W 112.2(11) . .
O21 Ho1 O3W 144.1(6) . .
O22 Ho1 O3W 71.7(5) . .
O23 Ho1 O3W 79.3(5) . .
O19 Ho1 O3W 137.1(5) . .
O11 Ho1 O3W 76.2(5) . .
O1W Ho1 O3W 66.3(7) . .
Ho1' Ho1 O2W 127.7(11) . .
O21 Ho1 O2W 71.5(4) . .
O22 Ho1 O2W 143.5(5) . .
O23 Ho1 O2W 137.5(5) . .
O19 Ho1 O2W 75.8(5) . .
O11 Ho1 O2W 71.2(4) . .
O1W Ho1 O2W 73.6(7) . .
O3W Ho1 O2W 120.0(6) . .
Ho1 Ho1' O23 106.8(14) . .
Ho1 Ho1' O22 98.1(13) . .
O23 Ho1' O22 97.5(9) . .
Ho1 Ho1' O21 89.6(12) . .
O23 Ho1' O21 88.8(9) . .
O22 Ho1' O21 168.2(12) . .
Ho1 Ho1' O19 87.1(11) . .
O23 Ho1' O19 165.0(12) . .
O22 Ho1' O19 85.8(8) . .
O21 Ho1' O19 85.7(8) . .
Ho1 Ho1' O38 159.1(14) . .
O23 Ho1' O38 94.1(9) . .
O22 Ho1' O38 78.5(8) . .
O21 Ho1' O38 91.1(9) . .
O19 Ho1' O38 72.1(7) . .
Ho1 Ho1' W1 129.5(12) . .
O23 Ho1' W1 93.4(8) . .
O22 Ho1' W1 32.4(5) . .
O21 Ho1' W1 137.7(9) . .
O19 Ho1' W1 81.5(6) . .
O38 Ho1' W1 46.5(4) . .
Ho1 Ho1' W2 116.8(12) . .
O23 Ho1' W2 136.3(10) . .
O22 Ho1' W2 79.7(7) . .
O21 Ho1' W2 88.9(7) . .
O19 Ho1' W2 29.8(4) . .
O38 Ho1' W2 42.4(4) . .
W1 Ho1' W2 61.2(3) . .
Ho1 Ho1' W10 117.8(12) . .
O23 Ho1' W10 15.7(5) . .
O22 Ho1' W10 105.7(7) . .
O21 Ho1' W10 78.3(6) . .
O19 Ho1' W10 149.8(9) . .
O38 Ho1' W10 82.7(6) . .
W1 Ho1' W10 93.4(5) . .
W2 Ho1' W10 123.5(6) . .
Ho1 Ho1' W3 107.0(11) . .
O23 Ho1' W3 74.6(7) . .
O22 Ho1' W3 154.9(9) . .
O21 Ho1' W3 20.1(4) . .
O19 Ho1' W3 96.3(6) . .
O38 Ho1' W3 78.3(6) . .
W1 Ho1' W3 123.0(6) . .
W2 Ho1' W3 89.8(4) . .
W10 Ho1' W3 61.6(3) . .
O38 Si1 O12 111.2(6) . .
O38 Si1 O37 111.0(6) . .
O12 Si1 O37 107.1(6) . .
O38 Si1 O39 108.9(7) . .
O12 Si1 O39 109.5(6) . .
O37 Si1 O39 109.1(6) . .
W1 O1 Cu1 134.6(7) . .
W2 O2 Cu2 129.7(7) . 2_556
W3 O3 Cu1 98.5(6) . 1_565
W5 O5 Cu2 138.1(7) . .
W11 O11 Ho1 146.1(7) 1_655 .
Si1 O12 W3 123.4(6) . .
Si1 O12 W9 125.1(6) . .
W3 O12 W9 95.5(4) . .
Si1 O12 W4 122.4(6) . .
W3 O12 W4 91.9(4) . .
W9 O12 W4 89.3(4) . .
W5 O13 W4 147.9(7) . .
W4 O14 W2 154.9(8) . .
W5 O15 W2 149.5(7) . .
W9 O16 W4 122.8(7) . .
W6 O17 W5 121.7(6) . .
W2 O18 W1 116.4(6) . .
W2 O19 Ho1' 110.7(8) . .
W2 O19 Ho1 135.2(7) . .
Ho1' O19 Ho1 24.7(5) . .
W9 O20 Cu1 139.9(7) . 1_565
W9 O20 W3 119.4(6) . .
Cu1 O20 W3 99.4(6) 1_565 .
W3 O21 Ho1' 136.1(9) . .
W3 O21 Ho1 155.9(7) . .
Ho1' O21 Ho1 25.9(6) . .
W1 O22 Ho1' 110.6(8) . .
W1 O22 Ho1 134.6(6) . .
Ho1' O22 Ho1 24.8(6) . .
W10 O23 Ho1' 147.1(10) . .
W10 O23 Ho1 158.0(7) . .
Ho1' O23 Ho1 23.8(6) . .
W3 O24 W10 143.0(7) . .
W8 O25 W10 122.9(7) . .
W8 O26 W9 151.4(7) . .
W7 O27 W8 121.7(6) . .
W1 O28 W7 152.5(8) . .
W6 O29 W1 151.5(7) . .
W11 O30 W9 149.0(7) . .
W7 O31 W6 149.9(7) . .
W11 O32 W6 120.6(6) . .
W7 O33 W10 121.4(8) . .
W11 O34 W5 118.0(7) . .
W4 O35 W3 123.2(7) . .
W11 O36 W8 153.4(7) . .
Si1 O37 W7 123.5(6) . .
Si1 O37 W10 123.7(6) . .
W7 O37 W10 93.3(4) . .
Si1 O37 W8 123.7(6) . .
W7 O37 W8 91.2(4) . .
W10 O37 W8 92.3(4) . .
Si1 O38 W2 128.4(7) . .
Si1 O38 W1 126.3(7) . .
W2 O38 W1 93.3(4) . .
Si1 O38 Ho1' 119.1(8) . .
W2 O38 Ho1' 92.5(6) . .
W1 O38 Ho1' 85.5(6) . .
Si1 O39 W11 126.2(6) . .
Si1 O39 W5 121.7(6) . .
W11 O39 W5 93.7(5) . .
Si1 O39 W6 122.3(7) . .
W11 O39 W6 93.1(4) . .
W5 O39 W6 90.7(4) . .
C1 N1 C5 116.0(17) . .
C1 N1 Cu1 121.3(12) . .
C5 N1 Cu1 122.5(14) . .
C7 N2 C2 133(2) . .
C7 N2 C21' 91(3) . .
C2 N2 C21' 112(3) . .
C7 N2 C21 90(3) . .
C2 N2 C21 130(3) . .
C21' N2 C21 86(3) . .
C7 N3 C20 101(3) . .
C7 N3 C20' 90(4) . .
C20 N3 C20' 93(4) . .
C7 N3 Cu3 130(2) . .
C20 N3 Cu3 119(2) . .
C20' N3 Cu3 114(4) . .
C11 N4 C4 124.6(18) . .
C11 N4 C9 107.3(18) . .
C4 N4 C9 127.7(19) . .
C11 N5 C10 102(2) . .
C11 N5 Cu3 123.6(15) . 1_455
C10 N5 Cu3 132.2(18) . 1_455
C16 N6 C12 120.7(16) . .
C16 N6 Cu1 115.9(12) . .
C12 N6 Cu1 122.9(13) . .
C17 N7 C18 108.8(17) . .
C17 N7 C15 128.5(16) . .
C18 N7 C15 122.5(17) . .
C17 N8 C19 105.4(19) . .
C17 N8 Cu2 126.4(13) . .
C19 N8 Cu2 128.1(17) . .
C8 N9 C6 107.0(17) . .
C8 N9 C13 125.2(16) . .
C6 N9 C13 127.4(17) . .
C6 N10 C22 111.0(19) . .
C6 N10 Cu2 126.8(15) . 1_655
C22 N10 Cu2 120.9(14) . 1_655
C2 C1 N1 124.3(19) . .
C1 C2 N2 122(2) . .
C1 C2 C3 120.9(19) . .
N2 C2 C3 117(2) . .
C4 C3 C2 114.5(19) . .
C5 C4 N4 117(2) . .
C5 C4 C3 122.7(19) . .
N4 C4 C3 120(2) . .
C4 C5 N1 121(2) . .
N10 C6 N9 109(2) . .
N3 C7 N2 124(3) . .
N3 C7 C20' 51(3) . .
N2 C7 C20' 93(4) . .
N3 C7 C21 79(3) . .
N2 C7 C21 50(2) . .
C20' C7 C21 79(4) . .
N3 C7 C21' 90(3) . .
N2 C7 C21' 50(2) . .
C20' C7 C21' 45(3) . .
C21 C7 C21' 63(3) . .
N3 C7 C20 41(2) . .
N2 C7 C20 88(3) . .
C20' C7 C20 63(3) . .
C21 C7 C20 39(2) . .
C21' C7 C20 78(3) . .
N9 C8 C22 107.9(19) . .
C10 C9 N4 104(3) . .
C9 C10 N5 114(3) . .
N5 C11 N4 111.9(17) . .
C13 C12 N6 115.9(18) . .
C12 C13 C14 126.5(17) . .
C12 C13 N9 118.1(18) . .
C14 C13 N9 115.3(16) . .
C15 C14 C13 113.2(17) . .
C16 C15 C14 122.1(19) . .
C16 C15 N7 118.0(16) . .
C14 C15 N7 119.9(17) . .
C15 C16 N6 120.8(18) . .
N8 C17 N7 111.4(17) . .
N7 C18 C19 103(2) . .
N8 C19 C18 111(3) . .
C21 C20 N3 107(4) . .
C21 C20 C7 70(3) . .
N3 C20 C7 38.0(19) . .
C21' C20' N3 102(7) . .
C21' C20' C7 69(5) . .
N3 C20' C7 40(3) . .
C20 C21 N2 110(5) . .
C20 C21 C7 71(4) . .
N2 C21 C7 39.9(18) . .
C20' C21' N2 105(6) . .
C20' C21' C7 67(5) . .
N2 C21' C7 40(2) . .
N10 C22 C8 104.4(19) . .

loop_
_geom_bond_atom_site_label_1
_geom_bond_atom_site_label_2
_geom_bond_distance
_geom_bond_site_symmetry_2
W1 O1 1.742(12) .
W1 O22 1.800(14) .
W1 O28 1.902(12) .
W1 O18 1.937(11) .
W1 O29 2.050(14) .
W1 O38 2.289(12) .
W1 Ho1' 3.144(19) .
W2 O19 1.754(13) .
W2 O2 1.775(11) .
W2 O18 1.929(11) .
W2 O14 1.945(12) .
W2 O15 2.055(14) .
W2 O38 2.227(11) .
W2 Ho1' 3.302(19) .
W3 O3 1.720(14) .
W3 O21 1.773(12) .
W3 O24 1.885(14) .
W3 O35 1.943(14) .
W3 O20 2.118(13) .
W3 O12 2.283(12) .
W3 Ho1' 3.583(18) .
W4 O4 1.683(14) .
W4 O35 1.884(13) .
W4 O14 1.884(12) .
W4 O16 1.922(12) .
W4 O13 1.945(12) .
W4 O12 2.399(12) .
W5 O5 1.711(13) .
W5 O15 1.821(14) .
W5 O13 1.877(12) .
W5 O17 1.955(12) .
W5 O34 1.990(12) .
W5 O39 2.368(12) .
W6 O6 1.667(14) .
W6 O29 1.817(13) .
W6 O17 1.914(13) .
W6 O31 1.936(13) .
W6 O32 2.000(12) .
W6 O39 2.378(11) .
W7 O7 1.729(13) .
W7 O27 1.889(12) .
W7 O31 1.898(14) .
W7 O28 1.917(12) .
W7 O33 1.927(16) .
W7 O37 2.313(11) .
W8 O8 1.733(15) .
W8 O25 1.834(13) .
W8 O26 1.853(13) .
W8 O27 1.970(12) .
W8 O36 2.000(15) .
W8 O37 2.402(12) .
W9 O9 1.699(13) .
W9 O20 1.885(14) .
W9 O16 1.912(12) .
W9 O30 1.920(13) .
W9 O26 1.964(13) .
W9 O12 2.390(11) .
W10 O10 1.716(15) .
W10 O23 1.734(12) .
W10 O24 1.932(14) .
W10 O33 1.955(15) .
W10 O25 2.059(12) .
W10 O37 2.343(13) .
W10 Ho1' 3.481(17) .
W11 O11 1.763(12) 1_455
W11 O36 1.827(14) .
W11 O32 1.876(12) .
W11 O30 1.915(11) .
W11 O34 1.947(12) .
W11 O39 2.259(12) .
Cu1 N1 1.967(15) .
Cu1 N6 1.999(15) .
Cu1 O20 2.041(12) 1_545
Cu1 O4W 2.043(14) .
Cu1 O1 2.235(12) .
Cu1 O3 2.422(13) 1_545
Cu2 O2 1.942(12) 2_556
Cu2 N10 1.977(18) 1_455
Cu2 N8 1.982(16) .
Cu2 O5W 2.021(14) .
Cu2 O5 2.289(13) .
Cu3 N5 1.991(18) 1_655
Cu3 N5 1.991(18) 2_657
Cu3 N3 2.01(2) 2_757
Cu3 N3 2.01(2) .
Ho1 Ho1' 1.01(2) .
Ho1 O21 2.312(12) .
Ho1 O22 2.384(14) .
Ho1 O23 2.391(12) .
Ho1 O19 2.416(13) .
Ho1 O11 2.417(12) .
Ho1 O1W 2.451(19) .
Ho1 O3W 2.461(16) .
Ho1 O2W 2.551(14) .
Ho1' O23 1.90(2) .
Ho1' O22 2.02(2) .
Ho1' O21 2.09(2) .
Ho1' O19 2.25(2) .
Ho1' O38 2.34(2) .
Si1 O38 1.606(12) .
Si1 O12 1.626(12) .
Si1 O37 1.653(12) .
Si1 O39 1.653(13) .
O2 Cu2 1.942(11) 2_556
O3 Cu1 2.422(13) 1_565
O11 W11 1.763(12) 1_655
O20 Cu1 2.041(12) 1_565
N1 C1 1.37(3) .
N1 C5 1.38(2) .
N2 C7 1.24(4) .
N2 C2 1.41(3) .
N2 C21' 1.48(6) .
N2 C21 1.48(5) .
N3 C7 1.22(4) .
N3 C20 1.29(5) .
N3 C20' 1.49(10) .
N4 C11 1.36(3) .
N4 C4 1.39(2) .
N4 C9 1.41(3) .
N5 C11 1.35(3) .
N5 C10 1.39(4) .
N5 Cu3 1.991(18) 1_455
N6 C16 1.36(2) .
N6 C12 1.37(2) .
N7 C17 1.35(2) .
N7 C18 1.36(3) .
N7 C15 1.44(2) .
N8 C17 1.29(2) .
N8 C19 1.36(3) .
N9 C8 1.34(2) .
N9 C6 1.34(2) .
N9 C13 1.52(2) .
N10 C6 1.29(2) .
N10 C22 1.34(3) .
N10 Cu2 1.977(18) 1_655
C1 C2 1.33(3) .
C2 C3 1.42(3) .
C3 C4 1.40(3) .
C4 C5 1.35(3) .
C7 C20' 1.92(10) .
C7 C21 1.93(7) .
C7 C21' 1.94(7) .
C7 C20 1.95(6) .
C8 C22 1.39(3) .
C9 C10 1.33(4) .
C12 C13 1.34(3) .
C13 C14 1.41(3) .
C14 C15 1.37(2) .
C15 C16 1.35(3) .
C18 C19 1.38(4) .
C20 C21 1.28(7) .
C20' C21' 1.47(11) .
